data_7010359
loop_
_publ_author_name
'Patmore, Nathan J.'
'Mahon, Mary F.'
'Steed, Jonathan W.'
'Weller, Andrew S.'

_publ_section_title
;
 Synthesis and characterisation of {Mo(\h-L)(CO)3}+
 (\h-L&#x2005;=&#x2005;C5H5 or C5Me5) fragments ligated with
 [CB11H12]&#x2212; and derivatives. Isolation and structural
 characterisation of an intermediate in a silver salt metathesis
 reaction
;
_journal_issue 3
_journal_name_full 'Journal of the Chemical Society, Dalton Transactions'
_journal_page_first 277
_journal_paper_doi 10.1039/b008222h
_journal_year 2001
_chemical_formula_sum 'C14 H27 B11 Mo O3'
_chemical_formula_weight 458.21
_chemical_name_systematic
;
 ?
;
_space_group_IT_number 19
_symmetry_cell_setting orthorhombic
_symmetry_space_group_name_Hall 'P 2ac 2ab'
_symmetry_space_group_name_H-M 'P 21 21 21'
_atom_sites_solution_hydrogens geom
_atom_sites_solution_primary direct
_atom_sites_solution_secondary difmap
_audit_creation_method SHELXL-97
_cell_angle_alpha 90.00
_cell_angle_beta 90.00
_cell_angle_gamma 90.00
_cell_formula_units_Z 4
_cell_length_a 9.75770(10)
_cell_length_b 14.1357(2)
_cell_length_c 16.2310(2)
_cell_measurement_reflns_used 25
_cell_measurement_temperature 170(2)
_cell_measurement_theta_max 18
_cell_measurement_theta_min 12
_cell_volume 2238.77(5)
_computing_data_reduction 'Denzo and Scalepack (otwinowski & Minor, 1997)'
_computing_molecular_graphics 'ORTEX (P.McArdle, 1995)'
_computing_publication_material 'SHELXL-97/2 (Sheldrick,1997)'
_computing_structure_refinement 'SHELXL-97 (Sheldrick, 1997)'
_computing_structure_solution 'SHELXS-97 (Sheldrick, 1990)'
_diffrn_ambient_temperature 170(2)
_diffrn_measured_fraction_theta_full 0.994
_diffrn_measured_fraction_theta_max 0.994
_diffrn_measurement_device_type KappaCCD
_diffrn_measurement_method KappaCCD
_diffrn_radiation_monochromator graphite
_diffrn_radiation_source 'fine-focus sealed tube'
_diffrn_radiation_type MoK\a
_diffrn_radiation_wavelength 0.71069
_diffrn_reflns_av_R_equivalents 0.0259
_diffrn_reflns_av_sigmaI/netI 0.0220
_diffrn_reflns_limit_h_max 11
_diffrn_reflns_limit_h_min -11
_diffrn_reflns_limit_k_max 16
_diffrn_reflns_limit_k_min -16
_diffrn_reflns_limit_l_max 19
_diffrn_reflns_limit_l_min -19
_diffrn_reflns_number 21991
_diffrn_reflns_theta_full 25.00
_diffrn_reflns_theta_max 25.00
_diffrn_reflns_theta_min 3.56
_exptl_absorpt_coefficient_mu 0.598
_exptl_absorpt_correction_T_max 1.024
_exptl_absorpt_correction_T_min 0.962
_exptl_absorpt_correction_type multi-scan
_exptl_absorpt_process_details
;
multi-scan from symmetry-related measurements 
 Sortav (Blessing 1995)
;
_exptl_crystal_colour Orange
_exptl_crystal_density_diffrn 1.359
_exptl_crystal_density_method 'not measured'
_exptl_crystal_description Block
_exptl_crystal_F_000 928
_exptl_crystal_size_max 0.30
_exptl_crystal_size_mid 0.13
_exptl_crystal_size_min 0.13
_refine_diff_density_max 0.600
_refine_diff_density_min -0.410
_refine_diff_density_rms 0.090
_refine_ls_abs_structure_details 'Flack H D (1983), Acta Cryst. A39, 876-881'
_refine_ls_abs_structure_Flack -0.02(4)
_refine_ls_extinction_coef 0.0068(14)
_refine_ls_extinction_expression Fc^*^=kFc[1+0.001xFc^2^\l^3^/sin(2\q)]^-1/4^
_refine_ls_extinction_method SHELXL
_refine_ls_goodness_of_fit_ref 0.988
_refine_ls_hydrogen_treatment mixed
_refine_ls_matrix_type full
_refine_ls_number_parameters 283
_refine_ls_number_reflns 3939
_refine_ls_number_restraints 0
_refine_ls_restrained_S_all 0.988
_refine_ls_R_factor_all 0.0279
_refine_ls_R_factor_gt 0.0275
_refine_ls_shift/su_max 0.002
_refine_ls_shift/su_mean 0.000
_refine_ls_structure_factor_coef Fsqd
_refine_ls_weighting_details 'calc w=1/[\s^2^(Fo^2^)+(0.0669P)^2^+1.0984P] where P=(Fo^2^+2Fc^2^)/3'
_refine_ls_weighting_scheme calc
_refine_ls_wR_factor_gt 0.0825
_refine_ls_wR_factor_ref 0.0835
_reflns_number_gt 3872
_reflns_number_total 3939
_reflns_threshold_expression >2sigma(I)
_cod_data_source_file b008222h.txt
_cod_data_source_block compound4
_cod_depositor_comments
;
The following automatic conversions were performed:
'_atom_site_symetry_multiplicity' tag replaced with
'_atom_site_symmetry_multiplicity'.

Automatic conversion script
Id: cif_correct_tags 1440 2010-10-19 06:21:57Z saulius 

The following automatic conversions were performed:
'_symmetry_cell_setting' value 'Orthorhombic' changed to 'orthorhombic'
according to '/home/saulius/struct/CIF-dictionaries/cif_core.dic'
dictionary named 'cif_core.dic' version 2.4.1 from 2010-06-29.

Automatic conversion script
Id: cif_fix_enum 1527 2010-12-29 10:47:43Z saulius 
;
_cod_original_sg_symbol_H-M P212121
_cod_database_code 7010359

loop_
_symmetry_equiv_pos_as_xyz
'x, y, z'
'-x+1/2, -y, z+1/2'
'-x, y+1/2, -z+1/2'
'x+1/2, -y+1/2, -z'

loop_
_atom_site_label
_atom_site_type_symbol
_atom_site_fract_x
_atom_site_fract_y
_atom_site_fract_z
_atom_site_U_iso_or_equiv
_atom_site_adp_type
_atom_site_occupancy
_atom_site_symmetry_multiplicity
_atom_site_calc_flag
_atom_site_refinement_flags
_atom_site_disorder_assembly
_atom_site_disorder_group
Mo1 Mo 0.12169(2) 0.127041(15) 0.885626(13) 0.02362(12) Uani 1 1 d . . .
O1 O 0.0481(3) 0.34248(17) 0.8983(2) 0.0515(7) Uani 1 1 d . . .
O2 O 0.2363(3) 0.1806(2) 1.06160(15) 0.0500(7) Uani 1 1 d . . .
O3 O -0.1893(2) 0.1377(2) 0.83014(16) 0.0475(6) Uani 1 1 d . . .
B2 B -0.0479(4) -0.1017(3) 1.1473(3) 0.0408(9) Uani 1 1 d . . .
H2 H -0.0102 -0.1127 1.2117 0.049 Uiso 1 1 calc R . .
B3 B -0.1895(4) -0.0280(3) 1.1265(2) 0.0340(8) Uani 1 1 d . . .
H3 H -0.2459 0.0098 1.1768 0.041 Uiso 1 1 calc R . .
B4 B -0.2760(4) -0.0748(3) 1.0394(2) 0.0356(8) Uani 1 1 d . . .
H4 H -0.3897 -0.0686 1.0318 0.043 Uiso 1 1 calc R . .
B5 B -0.1836(4) -0.1732(2) 1.0090(2) 0.0353(8) Uani 1 1 d . . .
H5 H -0.2390 -0.2343 0.9803 0.042 Uiso 1 1 calc R . .
B6 B -0.0455(4) -0.1940(3) 1.0737(3) 0.0427(9) Uani 1 1 d . . .
H6 H -0.0068 -0.2665 1.0889 0.051 Uiso 1 1 calc R . .
B7 B -0.0231(4) 0.0064(3) 1.0950(2) 0.0331(8) Uani 1 1 d . . .
H7 H 0.0319 0.0674 1.1240 0.040 Uiso 1 1 calc R . .
B8 B -0.1664(4) 0.0238(2) 1.0279(2) 0.0317(7) Uani 1 1 d . . .
H8 H -0.2062 0.0960 1.0128 0.038 Uiso 1 1 calc R . .
B9 B -0.1644(4) -0.0698(3) 0.9535(2) 0.0331(7) Uani 1 1 d . . .
H9 H -0.2030 -0.0596 0.8891 0.040 Uiso 1 1 calc R . .
B10 B -0.0215(4) -0.1445(2) 0.9755(3) 0.0381(8) Uani 1 1 d . . .
H10 H 0.0337 -0.1837 0.9256 0.046 Uiso 1 1 calc R . .
B11 B 0.0666(4) -0.0967(3) 1.0621(3) 0.0404(9) Uani 1 1 d . . .
H11 H 0.1804 -0.1035 1.0693 0.048 Uiso 1 1 calc R . .
B12 B -0.0097(4) -0.0206(2) 0.9891(2) 0.0276(7) Uani 1 1 d . . .
H12 H 0.059(5) 0.017(3) 0.950(3) 0.055(12) Uiso 1 1 d . . .
C1 C -0.1989(4) -0.1498(2) 1.1123(2) 0.0452(8) Uani 1 1 d . . .
H1 H -0.2633 -0.1944 1.1542 0.054 Uiso 1 1 calc R . .
C2 C 0.0744(3) 0.2633(2) 0.8954(2) 0.0346(7) Uani 1 1 d . . .
C3 C 0.1881(3) 0.1590(2) 1.0008(2) 0.0342(7) Uani 1 1 d . . .
C4 C -0.0815(3) 0.1313(3) 0.85371(19) 0.0344(7) Uani 1 1 d . . .
C5 C 0.3368(3) 0.1514(3) 0.8346(2) 0.0479(11) Uani 1 1 d . . .
C6 C 0.3258(5) 0.0552(3) 0.8509(2) 0.0542(11) Uani 1 1 d . . .
C7 C 0.2318(6) 0.0162(3) 0.7989(3) 0.0652(15) Uani 1 1 d . . .
C8 C 0.1753(3) 0.0860(4) 0.7497(2) 0.0570(12) Uani 1 1 d . . .
C9 C 0.2397(5) 0.1719(3) 0.7699(2) 0.0544(11) Uani 1 1 d . . .
C10 C 0.4396(6) 0.2200(6) 0.8676(4) 0.116(3) Uani 1 1 d . . .
H10A H 0.5165 0.2252 0.8290 0.174 Uiso 1 1 calc R . .
H10B H 0.4733 0.1977 0.9210 0.174 Uiso 1 1 calc R . .
H10C H 0.3965 0.2822 0.8743 0.174 Uiso 1 1 calc R . .
C11 C 0.4209(8) 0.0026(7) 0.9080(4) 0.142(4) Uani 1 1 d . . .
H11A H 0.4824 -0.0377 0.8756 0.213 Uiso 1 1 calc R . .
H11B H 0.3669 -0.0369 0.9457 0.213 Uiso 1 1 calc R . .
H11C H 0.4751 0.0480 0.9399 0.213 Uiso 1 1 calc R . .
C12 C 0.1979(13) -0.0872(4) 0.7898(6) 0.190(6) Uani 1 1 d . . .
H12A H 0.2347 -0.1222 0.8370 0.285 Uiso 1 1 calc R . .
H12B H 0.2387 -0.1115 0.7389 0.285 Uiso 1 1 calc R . .
H12C H 0.0982 -0.0952 0.7876 0.285 Uiso 1 1 calc R . .
C13 C 0.0755(5) 0.0702(8) 0.6791(3) 0.147(5) Uani 1 1 d . . .
H13A H 0.0221 0.0128 0.6895 0.220 Uiso 1 1 calc R . .
H13B H 0.1266 0.0632 0.6275 0.220 Uiso 1 1 calc R . .
H13C H 0.0135 0.1246 0.6749 0.220 Uiso 1 1 calc R . .
C14 C 0.2260(9) 0.2647(4) 0.7245(4) 0.129(4) Uani 1 1 d . . .
H14A H 0.1302 0.2741 0.7083 0.194 Uiso 1 1 calc R . .
H14B H 0.2840 0.2636 0.6752 0.194 Uiso 1 1 calc R . .
H14C H 0.2550 0.3165 0.7606 0.194 Uiso 1 1 calc R . .

loop_
_atom_site_aniso_label
_atom_site_aniso_U_11
_atom_site_aniso_U_22
_atom_site_aniso_U_33
_atom_site_aniso_U_23
_atom_site_aniso_U_13
_atom_site_aniso_U_12
Mo1 0.02185(15) 0.02494(16) 0.02406(16) -0.00054(8) -0.00023(8) 0.00048(9)
O1 0.0474(14) 0.0302(13) 0.0770(19) -0.0052(12) 0.0068(14) 0.0056(11)
O2 0.0455(14) 0.0698(18) 0.0346(13) -0.0088(12) -0.0055(12) -0.0176(13)
O3 0.0291(12) 0.0614(16) 0.0521(14) -0.0050(13) -0.0076(11) 0.0064(12)
B2 0.044(2) 0.037(2) 0.042(2) 0.0142(16) -0.0088(17) -0.0033(16)
B3 0.0386(18) 0.0360(18) 0.0273(17) 0.0037(14) 0.0034(15) -0.0031(16)
B4 0.0295(18) 0.041(2) 0.0366(18) 0.0015(16) -0.0005(15) -0.0027(15)
B5 0.0393(19) 0.0253(16) 0.0415(19) -0.0014(14) 0.0023(16) -0.0097(15)
B6 0.043(2) 0.0263(18) 0.059(2) 0.0129(17) 0.0031(19) 0.0009(16)
B7 0.0386(19) 0.0329(17) 0.0278(17) 0.0024(13) -0.0005(14) -0.0073(14)
B8 0.0362(18) 0.0314(17) 0.0275(16) 0.0005(13) 0.0041(14) 0.0046(14)
B9 0.0334(18) 0.0376(18) 0.0283(16) -0.0024(14) -0.0019(14) -0.0061(15)
B10 0.042(2) 0.0230(16) 0.050(2) -0.0037(15) 0.0083(17) 0.0002(14)
B11 0.0335(17) 0.039(2) 0.049(2) 0.0133(16) -0.0041(16) 0.0012(15)
B12 0.0294(16) 0.0217(15) 0.0318(17) -0.0002(13) 0.0041(14) -0.0015(13)
C1 0.052(2) 0.0334(17) 0.051(2) 0.0075(16) 0.0024(18) -0.0042(15)
C2 0.0271(15) 0.0351(17) 0.0415(17) -0.0065(14) 0.0011(13) 0.0011(12)
C3 0.0291(15) 0.0377(16) 0.0357(16) -0.0015(13) 0.0024(14) -0.0051(13)
C4 0.0296(15) 0.0374(16) 0.0362(16) 0.0017(14) -0.0018(13) 0.0040(13)
C5 0.0209(14) 0.079(3) 0.0437(19) -0.0365(19) 0.0125(14) -0.0161(15)
C6 0.061(2) 0.068(3) 0.0335(18) 0.0114(19) 0.0173(18) 0.040(2)
C7 0.097(4) 0.035(2) 0.064(3) -0.0126(19) 0.052(3) -0.014(2)
C8 0.0236(15) 0.111(4) 0.0364(18) -0.030(2) 0.0060(14) -0.0116(19)
C9 0.068(3) 0.046(2) 0.050(2) 0.0196(17) 0.036(2) 0.031(2)
C10 0.067(3) 0.168(7) 0.114(5) -0.092(5) 0.044(3) -0.072(4)
C11 0.124(6) 0.227(9) 0.076(4) 0.040(5) 0.026(4) 0.141(7)
C12 0.314(14) 0.064(4) 0.190(9) -0.069(5) 0.195(10) -0.075(6)
C13 0.042(3) 0.350(14) 0.049(3) -0.072(5) -0.004(2) -0.022(5)
C14 0.196(8) 0.077(4) 0.114(5) 0.054(4) 0.109(6) 0.077(5)

loop_
_atom_type_symbol
_atom_type_description
_atom_type_scat_dispersion_real
_atom_type_scat_dispersion_imag
_atom_type_scat_source
C C 0.0033 0.0016 'International Tables Vol C Tables 4.2.6.8 and 6.1.1.4'
H H 0.0000 0.0000 'International Tables Vol C Tables 4.2.6.8 and 6.1.1.4'
Mo Mo -1.6832 0.6857 'International Tables Vol C Tables 4.2.6.8 and 6.1.1.4'
B B 0.0013 0.0007 'International Tables Vol C Tables 4.2.6.8 and 6.1.1.4'
O O 0.0106 0.0060 'International Tables Vol C Tables 4.2.6.8 and 6.1.1.4'

loop_
_geom_angle_atom_site_label_1
_geom_angle_atom_site_label_2
_geom_angle_atom_site_label_3
_geom_angle
_geom_angle_site_symmetry_1
_geom_angle_site_symmetry_3
_geom_angle_publ_flag
C2 Mo1 C3 77.58(13) . . ?
C2 Mo1 C4 76.53(13) . . ?
C3 Mo1 C4 122.34(13) . . ?
C2 Mo1 C5 95.51(14) . . ?
C3 Mo1 C5 90.41(13) . . ?
C4 Mo1 C5 142.48(14) . . ?
C2 Mo1 C9 85.05(14) . . ?
C3 Mo1 C9 122.19(17) . . ?
C4 Mo1 C9 105.70(15) . . ?
C5 Mo1 C9 36.79(16) . . ?
C2 Mo1 C6 130.31(16) . . ?
C3 Mo1 C6 92.72(15) . . ?
C4 Mo1 C6 141.87(16) . . ?
C5 Mo1 C6 35.25(16) . . ?
C9 Mo1 C6 59.18(13) . . ?
C2 Mo1 C8 111.54(17) . . ?
C3 Mo1 C8 148.44(13) . . ?
C4 Mo1 C8 89.16(12) . . ?
C5 Mo1 C8 59.31(12) . . ?
C9 Mo1 C8 35.30(16) . . ?
C6 Mo1 C8 57.81(14) . . ?
C2 Mo1 C7 142.68(14) . . ?
C3 Mo1 C7 123.42(18) . . ?
C4 Mo1 C7 107.97(18) . . ?
C5 Mo1 C7 57.73(15) . . ?
C9 Mo1 C7 57.81(14) . . ?
C6 Mo1 C7 33.91(18) . . ?
C8 Mo1 C7 34.21(17) . . ?
C1 B2 B7 107.5(3) . . ?
C1 B2 B3 59.9(2) . . ?
B7 B2 B3 60.2(2) . . ?
C1 B2 B6 59.8(2) . . ?
B7 B2 B6 108.2(3) . . ?
B3 B2 B6 108.5(3) . . ?
C1 B2 B11 107.3(3) . . ?
B7 B2 B11 60.4(2) . . ?
B3 B2 B11 108.7(3) . . ?
B6 B2 B11 59.8(2) . . ?
C1 B3 B2 58.8(2) . . ?
C1 B3 B7 106.4(3) . . ?
B2 B3 B7 59.9(2) . . ?
C1 B3 B8 107.2(3) . . ?
B2 B3 B8 108.4(3) . . ?
B7 B3 B8 60.6(2) . . ?
C1 B3 B4 60.0(2) . . ?
B2 B3 B4 107.7(3) . . ?
B7 B3 B4 107.9(3) . . ?
B8 B3 B4 59.7(2) . . ?
B5 B4 C1 58.9(2) . . ?
B5 B4 B8 106.8(3) . . ?
C1 B4 B8 106.7(3) . . ?
B5 B4 B9 59.2(2) . . ?
C1 B4 B9 106.9(3) . . ?
B8 B4 B9 60.9(2) . . ?
B5 B4 B3 106.2(3) . . ?
C1 B4 B3 59.0(2) . . ?
B8 B4 B3 60.1(2) . . ?
B9 B4 B3 108.7(2) . . ?
C1 B5 B10 110.1(3) . . ?
C1 B5 B9 110.8(3) . . ?
B10 B5 B9 62.4(2) . . ?
C1 B5 B4 61.4(2) . . ?
B10 B5 B4 112.3(2) . . ?
B9 B5 B4 61.6(2) . . ?
C1 B5 B6 60.5(2) . . ?
B10 B5 B6 61.1(2) . . ?
B9 B5 B6 112.0(3) . . ?
B4 B5 B6 111.6(3) . . ?
B5 B6 C1 59.2(2) . . ?
B5 B6 B10 59.1(2) . . ?
C1 B6 B10 107.4(3) . . ?
B5 B6 B11 106.5(3) . . ?
C1 B6 B11 107.0(3) . . ?
B10 B6 B11 60.7(2) . . ?
B5 B6 B2 105.9(3) . . ?
C1 B6 B2 58.7(2) . . ?
B10 B6 B2 108.7(3) . . ?
B11 B6 B2 60.4(2) . . ?
B2 B7 B12 106.9(3) . . ?
B2 B7 B3 59.9(2) . . ?
B12 B7 B3 106.9(3) . . ?
B2 B7 B11 60.2(2) . . ?
B12 B7 B11 59.7(2) . . ?
B3 B7 B11 108.2(3) . . ?
B2 B7 B8 107.7(3) . . ?
B12 B7 B8 59.7(2) . . ?
B3 B7 B8 59.8(2) . . ?
B11 B7 B8 108.3(3) . . ?
B12 B8 B4 106.3(2) . . ?
B12 B8 B3 106.6(2) . . ?
B4 B8 B3 60.2(2) . . ?
B12 B8 B7 59.51(19) . . ?
B4 B8 B7 107.5(2) . . ?
B3 B8 B7 59.6(2) . . ?
B12 B8 B9 59.24(19) . . ?
B4 B8 B9 59.7(2) . . ?
B3 B8 B9 107.8(2) . . ?
B7 B8 B9 107.5(2) . . ?
B5 B9 B12 104.8(3) . . ?
B5 B9 B4 59.3(2) . . ?
B12 B9 B4 106.6(2) . . ?
B5 B9 B10 58.7(2) . . ?
B12 B9 B10 59.85(19) . . ?
B4 B9 B10 107.4(3) . . ?
B5 B9 B8 105.8(2) . . ?
B12 B9 B8 59.75(19) . . ?
B4 B9 B8 59.5(2) . . ?
B10 B9 B8 108.1(2) . . ?
B5 B10 B6 59.8(2) . . ?
B5 B10 B12 104.7(3) . . ?
B6 B10 B12 106.8(3) . . ?
B5 B10 B11 106.5(3) . . ?
B6 B10 B11 60.0(2) . . ?
B12 B10 B11 59.6(2) . . ?
B5 B10 B9 59.0(2) . . ?
B6 B10 B9 108.2(3) . . ?
B12 B10 B9 59.3(2) . . ?
B11 B10 B9 108.1(3) . . ?
B12 B11 B6 106.5(3) . . ?
B12 B11 B2 106.3(3) . . ?
B6 B11 B2 59.8(2) . . ?
B12 B11 B7 59.70(19) . . ?
B6 B11 B7 107.5(3) . . ?
B2 B11 B7 59.4(2) . . ?
B12 B11 B10 59.8(2) . . ?
B6 B11 B10 59.3(2) . . ?
B2 B11 B10 107.1(3) . . ?
B7 B11 B10 108.0(3) . . ?
B9 B12 B8 61.0(2) . . ?
B9 B12 B7 109.9(2) . . ?
B8 B12 B7 60.8(2) . . ?
B9 B12 B11 110.0(2) . . ?
B8 B12 B11 110.0(3) . . ?
B7 B12 B11 60.6(2) . . ?
B9 B12 B10 60.8(2) . . ?
B8 B12 B10 109.8(3) . . ?
B7 B12 B10 109.3(3) . . ?
B11 B12 B10 60.5(2) . . ?
B5 C1 B2 108.9(3) . . ?
B5 C1 B3 108.4(3) . . ?
B2 C1 B3 61.3(2) . . ?
B5 C1 B6 60.3(2) . . ?
B2 C1 B6 61.5(3) . . ?
B3 C1 B6 111.0(3) . . ?
B5 C1 B4 59.7(2) . . ?
B2 C1 B4 110.5(3) . . ?
B3 C1 B4 61.0(2) . . ?
B6 C1 B4 110.0(3) . . ?
O1 C2 Mo1 177.7(3) . . ?
O2 C3 Mo1 173.3(3) . . ?
O3 C4 Mo1 173.9(3) . . ?
C6 C5 C9 106.5(3) . . ?
C6 C5 C10 128.2(6) . . ?
C9 C5 C10 124.8(5) . . ?
C6 C5 Mo1 73.3(2) . . ?
C9 C5 Mo1 71.99(18) . . ?
C10 C5 Mo1 125.8(3) . . ?
C7 C6 C5 109.3(4) . . ?
C7 C6 C11 126.5(6) . . ?
C5 C6 C11 123.5(6) . . ?
C7 C6 Mo1 75.5(2) . . ?
C5 C6 Mo1 71.49(19) . . ?
C11 C6 Mo1 126.8(3) . . ?
C6 C7 C8 109.6(4) . . ?
C6 C7 C12 127.0(7) . . ?
C8 C7 C12 123.3(7) . . ?
C6 C7 Mo1 70.6(2) . . ?
C8 C7 Mo1 71.9(2) . . ?
C12 C7 Mo1 127.0(4) . . ?
C7 C8 C9 107.7(3) . . ?
C7 C8 C13 125.8(6) . . ?
C9 C8 C13 126.1(6) . . ?
C7 C8 Mo1 73.9(2) . . ?
C9 C8 Mo1 70.5(2) . . ?
C13 C8 Mo1 127.1(3) . . ?
C8 C9 C5 106.8(3) . . ?
C8 C9 C14 126.7(6) . . ?
C5 C9 C14 125.9(6) . . ?
C8 C9 Mo1 74.2(2) . . ?
C5 C9 Mo1 71.22(19) . . ?
C14 C9 Mo1 126.5(3) . . ?

loop_
_geom_bond_atom_site_label_1
_geom_bond_atom_site_label_2
_geom_bond_distance
_geom_bond_site_symmetry_2
_geom_bond_publ_flag
Mo1 C2 1.986(3) . ?
Mo1 C3 2.030(3) . ?
Mo1 C4 2.050(3) . ?
Mo1 C5 2.283(3) . ?
Mo1 C9 2.293(3) . ?
Mo1 C6 2.305(4) . ?
Mo1 C8 2.340(3) . ?
Mo1 C7 2.365(4) . ?
O1 C2 1.150(4) . ?
O2 C3 1.134(4) . ?
O3 C4 1.123(4) . ?
B2 C1 1.719(6) . ?
B2 B7 1.764(5) . ?
B2 B3 1.763(6) . ?
B2 B6 1.768(6) . ?
B2 B11 1.779(6) . ?
B3 C1 1.739(5) . ?
B3 B7 1.770(5) . ?
B3 B8 1.774(5) . ?
B3 B4 1.774(5) . ?
B4 B5 1.730(5) . ?
B4 C1 1.758(5) . ?
B4 B8 1.766(5) . ?
B4 B9 1.769(5) . ?
B5 C1 1.715(6) . ?
B5 B10 1.722(5) . ?
B5 B9 1.728(5) . ?
B5 B6 1.734(6) . ?
B6 C1 1.739(6) . ?
B6 B10 1.757(6) . ?
B6 B11 1.768(5) . ?
B7 B12 1.766(5) . ?
B7 B11 1.782(5) . ?
B7 B8 1.789(5) . ?
B8 B12 1.769(5) . ?
B8 B9 1.791(5) . ?
B9 B12 1.760(5) . ?
B9 B10 1.786(5) . ?
B10 B12 1.769(4) . ?
B10 B11 1.781(6) . ?
B11 B12 1.765(5) . ?
C5 C6 1.389(6) . ?
C5 C9 1.444(6) . ?
C5 C10 1.495(5) . ?
C6 C7 1.363(7) . ?
C6 C11 1.508(6) . ?
C7 C8 1.384(7) . ?
C7 C12 1.505(7) . ?
C8 C9 1.405(6) . ?
C8 C13 1.520(6) . ?
C9 C14 1.510(6) . ?
